data_4334073
loop_
_publ_author_name
'Daniel J. Hutchinson'
'Lyall R. Hanton'
'Stephen C. Moratti'

_publ_contact_author 'Hanton, Lyall R.'
_publ_contact_author_email lhanton@Chemistry.otago.ac.nz
_publ_section_title
;
 Influence of Terminal Acryloyl Arms on the Coordination Chemistry of a
 Ditopic Pyrimidine-Hydrazone Ligand: Comparison of Pb(II), Zn(II),
 Cu(II), and Ag(I) Complexes
;
_journal_name_full 'Inorganic Chemistry'
_journal_page_first 2716
_journal_page_last 2728
_journal_paper_doi 10.1021/ic3027978
_journal_volume 52
_journal_year 2013
_chemical_formula_moiety 'C27 H30 B3 F12 N8 O5 Zn2, B F4, C2 H3 N, O'
_chemical_formula_sum 'C29 H33 B4 F16 N9 O6 Zn2'
_chemical_formula_weight 1081.62
_chemical_name_systematic
;
 ?
;
_space_group_IT_number 4
_symmetry_cell_setting monoclinic
_symmetry_space_group_name_Hall 'P 2yb'
_symmetry_space_group_name_H-M 'P 1 21 1'
_atom_sites_solution_hydrogens geom
_atom_sites_solution_primary direct
_atom_sites_solution_secondary difmap
_audit_creation_method SHELXL-97
_cell_angle_alpha 90.000(5)
_cell_angle_beta 106.125(4)
_cell_angle_gamma 90.000(5)
_cell_formula_units_Z 2
_cell_length_a 10.4633(11)
_cell_length_b 15.6954(16)
_cell_length_c 13.1984(12)
_cell_measurement_reflns_used 9980
_cell_measurement_temperature 90(2)
_cell_measurement_theta_max 22.51
_cell_measurement_theta_min 2.21
_cell_volume 2082.2(4)
_computing_cell_refinement 'Bruker SMART'
_computing_data_collection 'Bruker SMART'
_computing_data_reduction 'Bruker SAINT'
_computing_molecular_graphics 'Bruker SHELXTL'
_computing_publication_material 'Bruker SHELXTL'
_computing_structure_refinement 'SHELXL-97 (Sheldrick, 1997)'
_computing_structure_solution 'SIR97 (Altomare et al., 1999)'
_diffrn_ambient_temperature 90(2)
_diffrn_measured_fraction_theta_full 0.996
_diffrn_measured_fraction_theta_max 0.996
_diffrn_measurement_device_type 'Bruker APEX-II CCD'
_diffrn_measurement_method '\f and \w scans'
_diffrn_radiation_monochromator graphite
_diffrn_radiation_source 'fine-focus sealed tube'
_diffrn_radiation_type MoK\a
_diffrn_radiation_wavelength 0.71069
_diffrn_reflns_av_R_equivalents 0.0553
_diffrn_reflns_av_sigmaI/netI 0.0464
_diffrn_reflns_limit_h_max 11
_diffrn_reflns_limit_h_min -11
_diffrn_reflns_limit_k_max 16
_diffrn_reflns_limit_k_min -16
_diffrn_reflns_limit_l_max 13
_diffrn_reflns_limit_l_min -14
_diffrn_reflns_number 33121
_diffrn_reflns_theta_full 22.64
_diffrn_reflns_theta_max 22.64
_diffrn_reflns_theta_min 2.21
_diffrn_standards_number 0
_exptl_absorpt_coefficient_mu 1.277
_exptl_absorpt_correction_T_max 0.914
_exptl_absorpt_correction_T_min 0.819
_exptl_absorpt_correction_type multi-scan
_exptl_absorpt_process_details 'SADABS (Bruker, 2004)'
_exptl_crystal_colour colourless
_exptl_crystal_density_diffrn 1.725
_exptl_crystal_description rhomb
_exptl_crystal_F_000 1084
_exptl_crystal_size_max 0.55
_exptl_crystal_size_mid 0.13
_exptl_crystal_size_min 0.07
_refine_diff_density_max 0.613
_refine_diff_density_min -0.349
_refine_diff_density_rms 0.072
_refine_ls_abs_structure_details 'Flack H D (1983), Acta Cryst. A39, 876-881'
_refine_ls_abs_structure_Flack -0.007(11)
_refine_ls_extinction_method none
_refine_ls_goodness_of_fit_ref 1.091
_refine_ls_hydrogen_treatment mixed
_refine_ls_matrix_type full
_refine_ls_number_parameters 607
_refine_ls_number_reflns 5511
_refine_ls_number_restraints 3
_refine_ls_restrained_S_all 1.091
_refine_ls_R_factor_all 0.0415
_refine_ls_R_factor_gt 0.0388
_refine_ls_shift/su_max 0.000
_refine_ls_shift/su_mean 0.000
_refine_ls_structure_factor_coef Fsqd
_refine_ls_weighting_details 'calc w=1/[\s^2^(Fo^2^)+(0.0359P)^2^+3.1033P] where P=(Fo^2^+2Fc^2^)/3'
_refine_ls_weighting_scheme calc
_refine_ls_wR_factor_gt 0.0876
_refine_ls_wR_factor_ref 0.0901
_reflns_number_gt 5283
_reflns_number_total 5511
_reflns_threshold_expression >2sigma(I)
_cod_data_source_file ic3027978_si_001_6.cif
_cod_data_source_block Complex_5(djh865)
_cod_original_cell_volume 2082.2(6)
_cod_original_sg_symbol_H-M 'P 1 21 1 '
_cod_database_code 4334073

loop_
_symmetry_equiv_pos_as_xyz
'x, y, z'
'-x, y+1/2, -z'

loop_
_atom_site_label
_atom_site_type_symbol
_atom_site_fract_x
_atom_site_fract_y
_atom_site_fract_z
_atom_site_U_iso_or_equiv
_atom_site_adp_type
_atom_site_occupancy
_atom_site_symmetry_multiplicity
_atom_site_calc_flag
_atom_site_refinement_flags
C1 C 0.8123(7) 0.8212(4) 0.0030(5) 0.0417(17) Uani 1 1 d .
H1A H 0.7713 0.8255 -0.0689 0.050 Uiso 1 1 calc R
H1B H 0.8413 0.8700 0.0427 0.050 Uiso 1 1 calc R
C2 C 0.8292(6) 0.7460(4) 0.0488(5) 0.0308(15) Uani 1 1 d .
H2 H 0.8705 0.7435 0.1209 0.037 Uiso 1 1 calc R
C3 C 0.7864(5) 0.6656(4) -0.0078(4) 0.0279(14) Uani 1 1 d .
C4 C 0.6796(6) 0.6024(3) -0.1710(4) 0.0250(13) Uani 1 1 d .
H4A H 0.5992 0.5798 -0.1581 0.030 Uiso 1 1 calc R
H4B H 0.7477 0.5586 -0.1541 0.030 Uiso 1 1 calc R
C5 C 0.6532(5) 0.6295(4) -0.2844(4) 0.0214(13) Uani 1 1 d .
C6 C 0.6192(5) 0.7126(4) -0.3157(4) 0.0225(13) Uani 1 1 d .
H6 H 0.6135 0.7531 -0.2657 0.027 Uiso 1 1 calc R
C7 C 0.5937(5) 0.7363(4) -0.4206(4) 0.0260(14) Uani 1 1 d .
H7 H 0.5708 0.7920 -0.4419 0.031 Uiso 1 1 calc R
C8 C 0.6032(5) 0.6747(4) -0.4919(4) 0.0226(13) Uani 1 1 d .
H8 H 0.5859 0.6880 -0.5631 0.027 Uiso 1 1 calc R
C9 C 0.6389(5) 0.5922(4) -0.4569(4) 0.0201(12) Uani 1 1 d .
C10 C 0.6534(5) 0.5259(3) -0.5300(4) 0.0178(12) Uani 1 1 d .
H10 H 0.6372 0.5366 -0.6017 0.021 Uiso 1 1 calc R
C11 C 0.6986(6) 0.3959(4) -0.6624(4) 0.0250(13) Uani 1 1 d .
H11A H 0.6072 0.4026 -0.7021 0.038 Uiso 1 1 calc R
H11B H 0.7355 0.3470 -0.6876 0.038 Uiso 1 1 calc R
H11C H 0.7478 0.4458 -0.6706 0.038 Uiso 1 1 calc R
C12 C 0.7355(5) 0.3078(3) -0.4991(4) 0.0187(12) Uani 1 1 d .
C13 C 0.7387(5) 0.2333(4) -0.5529(4) 0.0207(12) Uani 1 1 d .
H13 H 0.7186 0.2324 -0.6261 0.025 Uiso 1 1 calc R
C14 C 0.7727(5) 0.1599(3) -0.4946(4) 0.0182(12) Uani 1 1 d .
C15 C 0.7921(5) 0.2354(4) -0.3423(4) 0.0214(13) Uani 1 1 d .
C16 C 0.8183(6) 0.2355(4) -0.2242(4) 0.0250(13) Uani 1 1 d .
H16A H 0.7412 0.2146 -0.2061 0.038 Uiso 1 1 calc R
H16B H 0.8372 0.2926 -0.1980 0.038 Uiso 1 1 calc R
H16C H 0.8930 0.1995 -0.1931 0.038 Uiso 1 1 calc R
C17 C 0.7420(7) 0.0670(4) -0.6539(4) 0.0418(18) Uani 1 1 d .
H17A H 0.7155 0.1197 -0.6908 0.063 Uiso 1 1 calc R
H17B H 0.6697 0.0271 -0.6730 0.063 Uiso 1 1 calc R
H17C H 0.8175 0.0442 -0.6725 0.063 Uiso 1 1 calc R
C18 C 0.8353(5) -0.0595(4) -0.5031(4) 0.0230(12) Uani 1 1 d .
H18 H 0.8049 -0.0741 -0.5740 0.028 Uiso 1 1 calc R
C19 C 0.8955(5) -0.1230(4) -0.4220(4) 0.0212(12) Uani 1 1 d .
C20 C 0.9031(6) -0.2071(4) -0.4487(5) 0.0264(14) Uani 1 1 d .
H20 H 0.8710 -0.2249 -0.5184 0.032 Uiso 1 1 calc R
C21 C 0.9598(5) -0.2646(4) -0.3694(5) 0.0285(14) Uani 1 1 d .
H21 H 0.9645 -0.3221 -0.3848 0.034 Uiso 1 1 calc R
C22 C 1.0090(6) -0.2360(4) -0.2680(4) 0.0270(14) Uani 1 1 d .
H22 H 1.0500 -0.2734 -0.2142 0.032 Uiso 1 1 calc R
C23 C 0.9966(5) -0.1498(4) -0.2466(4) 0.0236(13) Uani 1 1 d .
C24 C 1.0567(5) -0.1169(4) -0.1367(4) 0.0283(14) Uani 1 1 d .
H24A H 0.9995 -0.0745 -0.1185 0.034 Uiso 1 1 calc R
H24B H 1.0702 -0.1630 -0.0859 0.034 Uiso 1 1 calc R
C25 C 1.2819(5) -0.0783(4) -0.0461(4) 0.0243(13) Uani 1 1 d .
C26 C 1.4026(6) -0.0387(4) -0.0624(5) 0.0312(15) Uani 1 1 d .
H26 H 1.3967 -0.0107 -0.1256 0.037 Uiso 1 1 calc R
C27 C 1.5176(6) -0.0418(4) 0.0091(5) 0.0423(17) Uani 1 1 d .
H27A H 1.5253 -0.0696 0.0727 0.051 Uiso 1 1 calc R
H27B H 1.5918 -0.0161 -0.0037 0.051 Uiso 1 1 calc R
C28 C 0.5827(6) 0.2162(4) 0.0771(5) 0.0283(14) Uani 1 1 d .
C29 C 0.5377(6) 0.2072(4) -0.0368(4) 0.0381(16) Uani 1 1 d .
H29A H 0.4677 0.2474 -0.0652 0.057 Uiso 1 1 calc R
H29B H 0.5050 0.1504 -0.0546 0.057 Uiso 1 1 calc R
H29C H 0.6106 0.2179 -0.0660 0.057 Uiso 1 1 calc R
B1 B 0.4862(6) 0.3574(4) -0.2916(5) 0.0237(15) Uani 1 1 d .
B2 B 1.1396(6) 0.1264(4) -0.3126(5) 0.0241(15) Uani 1 1 d .
B3 B 0.6470(7) -0.0130(5) -0.2547(5) 0.0290(17) Uani 1 1 d .
B4 B 0.8928(7) 0.0871(4) 0.0677(5) 0.0263(16) Uani 1 1 d .
N1 N 0.6644(4) 0.5694(3) -0.3545(3) 0.0191(10) Uani 1 1 d .
N2 N 0.6891(4) 0.4523(3) -0.4912(3) 0.0192(10) Uani 1 1 d .
N3 N 0.7066(4) 0.3843(3) -0.5510(3) 0.0201(10) Uani 1 1 d .
N4 N 0.7588(4) 0.3103(3) -0.3935(3) 0.0187(10) Uani 1 1 d .
N5 N 0.8040(4) 0.1610(3) -0.3859(3) 0.0183(10) Uani 1 1 d .
N6 N 0.7776(5) 0.0826(3) -0.5392(3) 0.0230(11) Uani 1 1 d .
N7 N 0.8268(4) 0.0166(3) -0.4718(3) 0.0227(11) Uani 1 1 d .
N8 N 0.9390(4) -0.0947(3) -0.3215(3) 0.0193(10) Uani 1 1 d .
N9 N 0.6173(5) 0.2262(4) 0.1671(4) 0.0391(13) Uani 1 1 d .
O1 O 0.8044(4) 0.5959(3) 0.0338(3) 0.0302(9) Uani 1 1 d .
O2 O 0.7233(4) 0.6768(2) -0.1080(3) 0.0305(10) Uani 1 1 d .
O3 O 1.1844(3) -0.0791(2) -0.1382(3) 0.0258(9) Uani 1 1 d .
O4 O 1.2709(4) -0.1097(3) 0.0340(3) 0.0281(9) Uani 1 1 d .
O5 O 0.9044(4) 0.4528(3) -0.2414(3) 0.0387(11) Uani 1 1 d D
O6 O 1.1170(4) 0.3772(3) -0.2684(3) 0.0418(11) Uani 1 1 d .
F11 F 0.6089(3) 0.4037(2) -0.2416(3) 0.0407(9) Uani 1 1 d .
F12 F 0.5030(3) 0.2705(2) -0.2798(3) 0.0381(9) Uani 1 1 d .
F13 F 0.3845(3) 0.3838(2) -0.2480(3) 0.0393(9) Uani 1 1 d .
F14 F 0.4517(3) 0.3801(2) -0.3981(2) 0.0313(8) Uani 1 1 d .
F21 F 1.0641(3) 0.0883(2) -0.2465(3) 0.0399(9) Uani 1 1 d .
F22 F 1.1100(4) 0.2152(2) -0.3227(3) 0.0488(10) Uani 1 1 d .
F23 F 1.0951(3) 0.0921(2) -0.4128(2) 0.0383(9) Uani 1 1 d .
F24 F 1.2725(3) 0.1156(2) -0.2691(3) 0.0388(9) Uani 1 1 d .
F31 F 0.7813(3) 0.0235(3) -0.2137(3) 0.0471(10) Uani 1 1 d .
F32 F 0.6226(3) -0.0185(3) -0.3637(2) 0.0451(10) Uani 1 1 d .
F33 F 0.6397(4) -0.0928(2) -0.2126(3) 0.0511(10) Uani 1 1 d .
F34 F 0.5537(3) 0.0391(2) -0.2290(2) 0.0362(8) Uani 1 1 d .
F41 F 0.9013(4) 0.0279(3) -0.0071(3) 0.0602(11) Uani 1 1 d .
F42 F 1.0185(4) 0.0963(2) 0.1398(3) 0.0518(10) Uani 1 1 d .
F43 F 0.8108(4) 0.0573(3) 0.1249(3) 0.0687(13) Uani 1 1 d .
F44 F 0.8527(4) 0.1647(3) 0.0229(3) 0.0608(11) Uani 1 1 d .
Zn1 Zn 0.72205(6) 0.43429(3) -0.33199(4) 0.01913(16) Uani 1 1 d .
Zn2 Zn 0.88595(6) 0.04181(4) -0.31239(4) 0.01985(16) Uani 1 1 d .
H5A H 0.945(12) 0.497(6) -0.264(11) 0.19(7) Uiso 1 1 d D
H5B H 0.970(5) 0.418(4) -0.246(5) 0.05(2) Uiso 1 1 d D

loop_
_atom_site_aniso_label
_atom_site_aniso_U_11
_atom_site_aniso_U_22
_atom_site_aniso_U_33
_atom_site_aniso_U_23
_atom_site_aniso_U_13
_atom_site_aniso_U_12
C1 0.059(5) 0.030(4) 0.031(4) -0.008(3) 0.004(3) -0.003(3)
C2 0.033(4) 0.027(4) 0.026(3) -0.006(3) -0.002(3) -0.001(3)
C3 0.025(3) 0.033(4) 0.027(3) -0.002(3) 0.010(3) 0.006(3)
C4 0.038(3) 0.017(3) 0.018(3) -0.007(2) 0.004(3) 0.001(3)
C5 0.017(3) 0.028(3) 0.017(3) 0.002(3) 0.001(2) 0.001(2)
C6 0.023(3) 0.022(3) 0.024(3) 0.003(3) 0.009(2) 0.004(2)
C7 0.020(3) 0.025(3) 0.035(4) 0.004(3) 0.010(3) 0.006(3)
C8 0.016(3) 0.028(3) 0.022(3) 0.006(3) 0.002(2) -0.002(3)
C9 0.015(3) 0.026(3) 0.017(3) 0.005(2) 0.001(2) 0.005(2)
C10 0.020(3) 0.021(3) 0.012(3) 0.001(2) 0.004(2) -0.002(2)
C11 0.033(3) 0.025(3) 0.019(3) 0.003(3) 0.011(2) 0.002(3)
C12 0.017(3) 0.023(3) 0.017(3) 0.003(2) 0.008(2) -0.004(2)
C13 0.024(3) 0.024(3) 0.015(3) 0.001(3) 0.007(2) -0.001(3)
C14 0.018(3) 0.022(3) 0.014(3) -0.007(2) 0.004(2) -0.006(2)
C15 0.012(3) 0.027(3) 0.026(3) 0.005(3) 0.008(2) 0.004(2)
C16 0.037(3) 0.023(3) 0.014(3) 0.001(2) 0.006(2) 0.013(3)
C17 0.072(5) 0.033(4) 0.014(3) -0.003(3) 0.003(3) 0.008(3)
C18 0.023(3) 0.033(4) 0.012(3) -0.006(3) 0.003(2) 0.003(3)
C19 0.018(3) 0.024(3) 0.022(3) 0.001(3) 0.008(2) -0.001(2)
C20 0.032(3) 0.022(3) 0.023(3) -0.001(3) 0.003(3) 0.002(3)
C21 0.024(3) 0.022(3) 0.039(4) -0.001(3) 0.010(3) 0.000(3)
C22 0.030(3) 0.021(4) 0.028(3) 0.008(3) 0.005(3) 0.007(3)
C23 0.017(3) 0.030(4) 0.024(3) 0.004(3) 0.005(2) -0.005(2)
C24 0.032(3) 0.034(4) 0.019(3) 0.004(3) 0.007(2) -0.001(3)
C25 0.033(3) 0.019(3) 0.019(3) 0.001(3) 0.004(3) 0.007(3)
C26 0.034(4) 0.033(4) 0.029(3) -0.002(3) 0.012(3) 0.001(3)
C27 0.029(4) 0.058(5) 0.040(4) -0.003(3) 0.011(3) -0.005(3)
C28 0.029(3) 0.022(3) 0.036(4) 0.002(3) 0.012(3) 0.003(3)
C29 0.043(4) 0.042(4) 0.028(4) 0.003(3) 0.008(3) 0.000(3)
B1 0.024(4) 0.027(4) 0.019(3) -0.003(3) 0.004(3) -0.003(3)
B2 0.021(4) 0.027(4) 0.028(4) 0.006(3) 0.014(3) 0.000(3)
B3 0.025(4) 0.033(4) 0.030(4) -0.007(3) 0.010(3) -0.003(3)
B4 0.025(4) 0.023(4) 0.024(4) -0.003(3) -0.004(3) 0.005(3)
N1 0.021(2) 0.017(3) 0.018(2) -0.003(2) 0.0034(19) -0.0025(19)
N2 0.020(2) 0.024(3) 0.015(2) -0.004(2) 0.0067(18) -0.001(2)
N3 0.027(3) 0.023(3) 0.011(2) 0.000(2) 0.0068(19) 0.003(2)
N4 0.014(2) 0.028(3) 0.013(2) 0.004(2) 0.0032(18) 0.005(2)
N5 0.021(2) 0.017(3) 0.016(2) -0.0015(19) 0.0050(18) 0.0031(19)
N6 0.031(3) 0.024(3) 0.012(2) 0.002(2) 0.002(2) 0.008(2)
N7 0.021(2) 0.026(3) 0.023(3) 0.003(2) 0.010(2) 0.005(2)
N8 0.019(2) 0.021(3) 0.017(2) 0.003(2) 0.0033(19) 0.0015(19)
N9 0.048(3) 0.042(3) 0.027(3) 0.006(3) 0.009(3) 0.007(3)
O1 0.041(2) 0.024(2) 0.025(2) 0.0009(19) 0.0070(18) 0.0018(19)
O2 0.043(2) 0.026(2) 0.016(2) -0.0004(17) -0.0033(18) 0.0037(19)
O3 0.030(2) 0.028(2) 0.0179(19) 0.0046(17) 0.0037(16) -0.0006(18)
O4 0.034(2) 0.033(2) 0.016(2) 0.0037(19) 0.0057(17) 0.0022(19)
O5 0.024(2) 0.040(3) 0.045(3) -0.015(2) -0.002(2) 0.002(2)
O6 0.037(2) 0.042(3) 0.051(3) 0.012(2) 0.020(2) 0.006(2)
F11 0.037(2) 0.045(2) 0.040(2) 0.0025(17) 0.0110(16) -0.0008(17)
F12 0.049(2) 0.025(2) 0.0337(19) 0.0018(16) -0.0009(16) -0.0120(16)
F13 0.0264(18) 0.057(2) 0.0368(19) 0.0026(18) 0.0124(15) 0.0008(17)
F14 0.0299(18) 0.040(2) 0.0195(17) 0.0061(15) -0.0001(13) 0.0031(16)
F21 0.037(2) 0.047(2) 0.0357(19) 0.0025(17) 0.0092(16) 0.0003(17)
F22 0.067(3) 0.031(2) 0.055(2) 0.0126(18) 0.028(2) 0.0022(19)
F23 0.0330(19) 0.058(2) 0.0252(18) -0.0049(17) 0.0108(15) -0.0044(17)
F24 0.0262(19) 0.056(2) 0.0348(19) -0.0043(18) 0.0103(15) -0.0022(17)
F31 0.042(2) 0.063(3) 0.040(2) -0.0047(19) 0.0174(17) -0.005(2)
F32 0.0254(19) 0.084(3) 0.0267(19) -0.0110(19) 0.0090(15) -0.0058(18)
F33 0.053(2) 0.027(2) 0.069(3) 0.0055(19) 0.010(2) -0.0036(17)
F34 0.0266(17) 0.041(2) 0.0437(19) -0.0040(19) 0.0141(15) 0.0050(18)
F41 0.088(3) 0.054(3) 0.038(2) -0.013(2) 0.016(2) 0.009(2)
F42 0.049(2) 0.040(2) 0.054(2) -0.0006(19) -0.0066(19) 0.0066(19)
F43 0.077(3) 0.083(4) 0.063(3) 0.011(3) 0.047(2) 0.003(3)
F44 0.077(3) 0.049(3) 0.049(2) 0.006(2) 0.007(2) 0.017(2)
Zn1 0.0219(3) 0.0209(3) 0.0141(3) 0.0003(3) 0.0041(2) 0.0009(3)
Zn2 0.0218(3) 0.0232(3) 0.0143(3) 0.0009(3) 0.0046(2) 0.0031(3)

loop_
_atom_type_symbol
_atom_type_description
_atom_type_scat_dispersion_real
_atom_type_scat_dispersion_imag
_atom_type_scat_source
C C 0.0033 0.0016 'International Tables Vol C Tables 4.2.6.8 and 6.1.1.4'
H H 0.0000 0.0000 'International Tables Vol C Tables 4.2.6.8 and 6.1.1.4'
B B 0.0013 0.0007 'International Tables Vol C Tables 4.2.6.8 and 6.1.1.4'
N N 0.0061 0.0033 'International Tables Vol C Tables 4.2.6.8 and 6.1.1.4'
O O 0.0106 0.0060 'International Tables Vol C Tables 4.2.6.8 and 6.1.1.4'
F F 0.0171 0.0103 'International Tables Vol C Tables 4.2.6.8 and 6.1.1.4'
Zn Zn 0.2839 1.4301 'International Tables Vol C Tables 4.2.6.8 and 6.1.1.4'

loop_
_geom_angle_atom_site_label_1
_geom_angle_atom_site_label_2
_geom_angle_atom_site_label_3
_geom_angle
C2 C1 H1A 120.0
C2 C1 H1B 120.0
H1A C1 H1B 120.0
C1 C2 C3 123.6(6)
C1 C2 H2 118.2
C3 C2 H2 118.2
O1 C3 O2 123.1(5)
O1 C3 C2 123.7(5)
O2 C3 C2 113.1(5)
O2 C4 C5 106.7(4)
O2 C4 H4A 110.4
C5 C4 H4A 110.4
O2 C4 H4B 110.4
C5 C4 H4B 110.4
H4A C4 H4B 108.6
N1 C5 C6 121.2(5)
N1 C5 C4 117.2(5)
C6 C5 C4 121.6(5)
C5 C6 C7 120.9(5)
C5 C6 H6 119.6
C7 C6 H6 119.6
C8 C7 C6 117.8(5)
C8 C7 H7 121.1
C6 C7 H7 121.1
C7 C8 C9 119.5(5)
C7 C8 H8 120.3
C9 C8 H8 120.3
N1 C9 C8 122.6(5)
N1 C9 C10 116.4(5)
C8 C9 C10 120.9(5)
N2 C10 C9 117.1(4)
N2 C10 H10 121.5
C9 C10 H10 121.5
N3 C11 H11A 109.5
N3 C11 H11B 109.5
H11A C11 H11B 109.5
N3 C11 H11C 109.5
H11A C11 H11C 109.5
H11B C11 H11C 109.5
N4 C12 N3 116.2(5)
N4 C12 C13 122.4(5)
N3 C12 C13 121.4(5)
C12 C13 C14 117.7(5)
C12 C13 H13 121.2
C14 C13 H13 121.2
N6 C14 C13 122.8(4)
N6 C14 N5 115.9(5)
C13 C14 N5 121.3(5)
N5 C15 N4 126.3(5)
N5 C15 C16 116.1(5)
N4 C15 C16 117.6(5)
C15 C16 H16A 109.5
C15 C16 H16B 109.5
H16A C16 H16B 109.5
C15 C16 H16C 109.5
H16A C16 H16C 109.5
H16B C16 H16C 109.5
N6 C17 H17A 109.5
N6 C17 H17B 109.5
H17A C17 H17B 109.5
N6 C17 H17C 109.5
H17A C17 H17C 109.5
H17B C17 H17C 109.5
N7 C18 C19 117.0(5)
N7 C18 H18 121.5
C19 C18 H18 121.5
N8 C19 C20 122.7(5)
N8 C19 C18 116.8(5)
C20 C19 C18 120.5(5)
C19 C20 C21 118.3(5)
C19 C20 H20 120.8
C21 C20 H20 120.8
C22 C21 C20 119.4(6)
C22 C21 H21 120.3
C20 C21 H21 120.3
C21 C22 C23 119.1(5)
C21 C22 H22 120.5
C23 C22 H22 120.5
N8 C23 C22 121.9(5)
N8 C23 C24 118.6(5)
C22 C23 C24 119.4(5)
O3 C24 C23 105.4(4)
O3 C24 H24A 110.7
C23 C24 H24A 110.7
O3 C24 H24B 110.7
C23 C24 H24B 110.7
H24A C24 H24B 108.8
O4 C25 O3 123.7(5)
O4 C25 C26 126.6(5)
O3 C25 C26 109.6(5)
C27 C26 C25 122.2(6)
C27 C26 H26 118.9
C25 C26 H26 118.9
C26 C27 H27A 120.0
C26 C27 H27B 120.0
H27A C27 H27B 120.0
N9 C28 C29 177.7(7)
C28 C29 H29A 109.5
C28 C29 H29B 109.5
H29A C29 H29B 109.5
C28 C29 H29C 109.5
H29A C29 H29C 109.5
H29B C29 H29C 109.5
F12 B1 F14 110.8(5)
F12 B1 F13 109.4(5)
F14 B1 F13 108.9(5)
F12 B1 F11 111.8(5)
F14 B1 F11 106.1(5)
F13 B1 F11 109.8(5)
F24 B2 F23 112.9(5)
F24 B2 F22 109.3(5)
F23 B2 F22 106.5(5)
F24 B2 F21 110.9(5)
F23 B2 F21 108.6(5)
F22 B2 F21 108.4(5)
F33 B3 F34 108.4(5)
F33 B3 F32 110.2(5)
F34 B3 F32 110.5(5)
F33 B3 F31 111.0(5)
F34 B3 F31 110.2(5)
F32 B3 F31 106.6(5)
F44 B4 F43 112.1(5)
F44 B4 F41 111.3(5)
F43 B4 F41 109.9(6)
F44 B4 F42 108.6(5)
F43 B4 F42 105.9(5)
F41 B4 F42 108.8(5)
C5 N1 C9 118.1(4)
C5 N1 Zn1 130.8(3)
C9 N1 Zn1 111.1(3)
C10 N2 N3 123.0(4)
C10 N2 Zn1 118.8(3)
N3 N2 Zn1 118.2(3)
N2 N3 C12 116.1(4)
N2 N3 C11 120.2(4)
C12 N3 C11 123.7(4)
C12 N4 C15 116.0(5)
C12 N4 Zn1 114.3(3)
C15 N4 Zn1 129.5(3)
C15 N5 C14 116.1(4)
C15 N5 Zn2 129.7(3)
C14 N5 Zn2 113.8(3)
C14 N6 N7 116.6(4)
C14 N6 C17 124.3(4)
N7 N6 C17 118.9(4)
C18 N7 N6 123.0(4)
C18 N7 Zn2 118.9(4)
N6 N7 Zn2 118.1(3)
C23 N8 C19 118.5(5)
C23 N8 Zn2 131.0(4)
C19 N8 Zn2 110.4(3)
C3 O2 C4 117.7(4)
C25 O3 C24 117.0(4)
Zn1 O5 H5A 112(9)
Zn1 O5 H5B 120(4)
H5A O5 H5B 90(9)
B1 F11 Zn1 116.7(3)
B2 F21 Zn2 119.4(3)
B3 F31 Zn2 118.0(3)
F11 Zn1 O5 108.28(18)
F11 Zn1 N2 134.35(15)
O5 Zn1 N2 117.35(19)
F11 Zn1 N4 101.94(15)
O5 Zn1 N4 96.67(17)
N2 Zn1 N4 74.83(16)
F11 Zn1 N1 97.40(15)
O5 Zn1 N1 97.05(18)
N2 Zn1 N1 76.57(16)
N4 Zn1 N1 151.38(15)
F31 Zn2 F21 113.60(15)
F31 Zn2 N7 126.23(16)
F21 Zn2 N7 120.17(16)
F31 Zn2 N5 101.57(16)
F21 Zn2 N5 94.95(16)
N7 Zn2 N5 74.91(17)
F31 Zn2 N8 95.14(16)
F21 Zn2 N8 99.28(15)
N7 Zn2 N8 76.63(16)
N5 Zn2 N8 151.54(15)

loop_
_geom_bond_atom_site_label_1
_geom_bond_atom_site_label_2
_geom_bond_distance
C1 C2 1.315(9)
C1 H1A 0.9300
C1 H1B 0.9300
C2 C3 1.472(8)
C2 H2 0.9300
C3 O1 1.214(7)
C3 O2 1.315(7)
C4 O2 1.433(6)
C4 C5 1.506(7)
C4 H4A 0.9700
C4 H4B 0.9700
C5 N1 1.349(7)
C5 C6 1.385(8)
C6 C7 1.386(8)
C6 H6 0.9300
C7 C8 1.373(8)
C7 H7 0.9300
C8 C9 1.390(8)
C8 H8 0.9300
C9 N1 1.351(7)
C9 C10 1.455(7)
C10 N2 1.277(7)
C10 H10 0.9300
C11 N3 1.460(7)
C11 H11A 0.9600
C11 H11B 0.9600
C11 H11C 0.9600
C12 N4 1.347(7)
C12 N3 1.373(7)
C12 C13 1.374(8)
C13 C14 1.376(8)
C13 H13 0.9300
C14 N6 1.355(7)
C14 N5 1.380(6)
C15 N5 1.322(7)
C15 N4 1.353(7)
C15 C16 1.506(7)
C16 H16A 0.9600
C16 H16B 0.9600
C16 H16C 0.9600
C17 N6 1.476(7)
C17 H17A 0.9600
C17 H17B 0.9600
C17 H17C 0.9600
C18 N7 1.275(7)
C18 C19 1.471(8)
C18 H18 0.9300
C19 N8 1.352(7)
C19 C20 1.374(8)
C20 C21 1.385(8)
C20 H20 0.9300
C21 C22 1.369(8)
C21 H21 0.9300
C22 C23 1.396(8)
C22 H22 0.9300
C23 N8 1.326(7)
C23 C24 1.502(7)
C24 O3 1.467(6)
C24 H24A 0.9700
C24 H24B 0.9700
C25 O4 1.200(6)
C25 O3 1.353(6)
C25 C26 1.476(8)
C26 C27 1.308(8)
C26 H26 0.9300
C27 H27A 0.9300
C27 H27B 0.9300
C28 N9 1.152(7)
C28 C29 1.452(9)
C29 H29A 0.9600
C29 H29B 0.9600
C29 H29C 0.9600
B1 F12 1.378(8)
B1 F14 1.396(7)
B1 F13 1.406(7)
B1 F11 1.463(7)
B2 F24 1.360(7)
B2 F23 1.383(7)
B2 F22 1.426(8)
B2 F21 1.458(7)
B3 F33 1.381(8)
B3 F34 1.385(8)
B3 F32 1.392(7)
B3 F31 1.474(8)
B4 F44 1.368(8)
B4 F43 1.374(8)
B4 F41 1.376(8)
B4 F42 1.400(7)
N1 Zn1 2.202(4)
N2 N3 1.370(6)
N2 Zn1 2.052(4)
N4 Zn1 2.183(4)
N5 Zn2 2.172(4)
N6 N7 1.369(6)
N7 Zn2 2.059(5)
N8 Zn2 2.225(4)
O5 Zn1 1.971(4)
O5 H5A 0.91(2)
O5 H5B 0.89(2)
F11 Zn1 1.960(3)
F21 Zn2 1.966(4)
F31 Zn2 1.942(3)
